data_4326487
loop_
_publ_author_name
'Pratik Verma'
'John Weir'
'Liviu Mirica'
'T. Daniel P. Stack'

_publ_section_title
;
 Tale of a Twist: Magnetic and Optical Switching in Copper(II) Semiquinone
 Complexes
;
_journal_name_full 'Inorganic Chemistry'
_journal_page_first 9816
_journal_page_last 9825
_journal_paper_doi 10.1021/ic200958g
_journal_volume 50
_journal_year 2011
_chemical_formula_moiety 'C24 H44 Cu N2 O2, C4 H8 O, F6 Sb'
_chemical_formula_sum 'C28 H52 Cu F6 N2 O3 Sb'
_chemical_formula_weight 764.01
_chemical_name_common 07211a
_chemical_name_systematic
; 
 (N,N'-di-t-butyl-1,2-diaminoethane)-(3,5-di-t-butyl-1,2-semiquinonato)
-copper(II) hexafluoroantimonate
;
_space_group_IT_number 33
_symmetry_cell_setting orthorhombic
_symmetry_space_group_name_Hall 'P 2c -2n'
_symmetry_space_group_name_H-M 'P n a 21'
_atom_sites_solution_hydrogens geom
_atom_sites_solution_primary direct
_atom_sites_solution_secondary difmap
_audit_creation_method SHELXL-97
_cell_angle_alpha 90.00
_cell_angle_beta 90.00
_cell_angle_gamma 90.00
_cell_formula_units_Z 4
_cell_length_a 23.949(2)
_cell_length_b 10.2290(10)
_cell_length_c 14.3115(14)
_cell_measurement_reflns_used 2758
_cell_measurement_temperature 173(2)
_cell_measurement_theta_max 27.43
_cell_measurement_theta_min 2.62
_cell_volume 3505.9(6)
_computing_cell_refinement 'Bruker SMART'
_computing_data_collection 'Bruker SMART'
_computing_data_reduction 'Bruker SAINT'
_computing_molecular_graphics 'Bruker SHELXTL'
_computing_publication_material 'Bruker SHELXTL'
_computing_structure_refinement 'Bruker SHELXTL'
_computing_structure_solution 'Bruker SHELXTL'
_diffrn_ambient_temperature 173(2)
_diffrn_measured_fraction_theta_full 1.000
_diffrn_measured_fraction_theta_max 1.000
_diffrn_measurement_device_type 'CCD area detector'
_diffrn_measurement_method 'phi and omega scans'
_diffrn_radiation_monochromator graphite
_diffrn_radiation_source 'sealed tube'
_diffrn_radiation_type MoK\a
_diffrn_radiation_wavelength 0.71073
_diffrn_reflns_av_R_equivalents 0.0323
_diffrn_reflns_av_sigmaI/netI 0.0268
_diffrn_reflns_limit_h_max 30
_diffrn_reflns_limit_h_min 0
_diffrn_reflns_limit_k_max 13
_diffrn_reflns_limit_k_min 0
_diffrn_reflns_limit_l_max 18
_diffrn_reflns_limit_l_min -18
_diffrn_reflns_number 41444
_diffrn_reflns_theta_full 27.50
_diffrn_reflns_theta_max 27.50
_diffrn_reflns_theta_min 1.70
_exptl_absorpt_coefficient_mu 1.438
_exptl_absorpt_correction_T_max 0.5971
_exptl_absorpt_correction_T_min 0.5639
_exptl_absorpt_correction_type multi-scan
_exptl_absorpt_process_details 'SADABS (Sheldrick, 2004)'
_exptl_crystal_colour Blue
_exptl_crystal_density_diffrn 1.447
_exptl_crystal_description Block
_exptl_crystal_F_000 1568
_exptl_crystal_size_max 0.45
_exptl_crystal_size_mid 0.40
_exptl_crystal_size_min 0.40
_refine_diff_density_max 0.504
_refine_diff_density_min -0.604
_refine_diff_density_rms 0.053
_refine_ls_abs_structure_details 'Flack H D (1983), Acta Cryst. A39, 876-881'
_refine_ls_abs_structure_Flack 0.020(11)
_refine_ls_extinction_method none
_refine_ls_goodness_of_fit_ref 1.040
_refine_ls_hydrogen_treatment mixed
_refine_ls_matrix_type full
_refine_ls_number_parameters 384
_refine_ls_number_reflns 8014
_refine_ls_number_restraints 36
_refine_ls_restrained_S_all 1.043
_refine_ls_R_factor_all 0.0321
_refine_ls_R_factor_gt 0.0273
_refine_ls_shift/su_max 0.003
_refine_ls_shift/su_mean 0.000
_refine_ls_structure_factor_coef Fsqd
_refine_ls_weighting_details 'calc w=1/[\s^2^(Fo^2^)+(0.0345P)^2^+0.7937P] where P=(Fo^2^+2Fc^2^)/3'
_refine_ls_weighting_scheme calc
_refine_ls_wR_factor_gt 0.0636
_refine_ls_wR_factor_ref 0.0653
_reflns_number_gt 7262
_reflns_number_total 8014
_reflns_threshold_expression >2sigma(I)
_cod_data_source_file ic200958g_si_003.cif
_cod_data_source_block 07211a
_cod_original_cell_volume 3506.0(6)
_cod_database_code 4326487

loop_
_symmetry_equiv_pos_as_xyz
'x, y, z'
'-x, -y, z+1/2'
'x+1/2, -y+1/2, z'
'-x+1/2, y+1/2, z+1/2'

loop_
_atom_site_label
_atom_site_type_symbol
_atom_site_fract_x
_atom_site_fract_y
_atom_site_fract_z
_atom_site_U_iso_or_equiv
_atom_site_adp_type
_atom_site_occupancy
_atom_site_symmetry_multiplicity
_atom_site_calc_flag
_atom_site_refinement_flags
_atom_site_disorder_assembly
_atom_site_disorder_group
Cu1 Cu 0.373005(12) 0.32119(3) 0.37477(3) 0.02891(7) Uani 1 1 d . . .
N2 N 0.33073(9) 0.1537(2) 0.35999(16) 0.0295(5) Uani 1 1 d D . .
H2A H 0.3336(13) 0.111(3) 0.4143(17) 0.035 Uiso 1 1 d D . .
N3 N 0.30049(9) 0.4141(2) 0.39105(16) 0.0307(5) Uani 1 1 d D . .
H3A H 0.2930(13) 0.454(3) 0.3369(18) 0.037 Uiso 1 1 d D . .
O4 O 0.41843(8) 0.45679(19) 0.32091(14) 0.0328(4) Uani 1 1 d . . .
O5 O 0.44266(7) 0.27852(18) 0.44207(13) 0.0313(4) Uani 1 1 d . . .
C6 C 0.48192(11) 0.3595(3) 0.42223(18) 0.0287(5) Uani 1 1 d . . .
C7 C 0.53788(11) 0.3540(3) 0.45908(18) 0.0308(5) Uani 1 1 d . . .
C8 C 0.57089(12) 0.4597(3) 0.4405(2) 0.0324(6) Uani 1 1 d . . .
H8A H 0.6077 0.4593 0.4654 0.039 Uiso 1 1 calc R . .
C9 C 0.55427(11) 0.5723(2) 0.3858(2) 0.0327(6) Uani 1 1 d . . .
C10 C 0.50225(11) 0.5751(3) 0.34863(18) 0.0332(6) Uani 1 1 d . . .
H10A H 0.4902 0.6496 0.3144 0.040 Uiso 1 1 calc R . .
C11 C 0.46560(10) 0.4671(2) 0.36056(19) 0.0292(5) Uani 1 1 d . . .
C12 C 0.27272(11) 0.1972(3) 0.3387(2) 0.0346(6) Uani 1 1 d . . .
H12A H 0.2463 0.1240 0.3483 0.042 Uiso 1 1 calc R . .
H12B H 0.2701 0.2255 0.2727 0.042 Uiso 1 1 calc R . .
C13 C 0.25807(11) 0.3092(3) 0.4026(2) 0.0355(6) Uani 1 1 d . . .
H13A H 0.2205 0.3432 0.3869 0.043 Uiso 1 1 calc R . .
H13B H 0.2575 0.2788 0.4683 0.043 Uiso 1 1 calc R . .
C14 C 0.29808(13) 0.5206(3) 0.4642(2) 0.0371(6) Uani 1 1 d . . .
C15 C 0.23787(15) 0.5594(5) 0.4834(3) 0.0629(11) Uani 1 1 d . . .
H15A H 0.2192 0.5804 0.4243 0.094 Uiso 1 1 calc R . .
H15B H 0.2372 0.6360 0.5244 0.094 Uiso 1 1 calc R . .
H15C H 0.2184 0.4866 0.5138 0.094 Uiso 1 1 calc R . .
C16 C 0.32900(19) 0.6382(3) 0.4246(3) 0.0656(11) Uani 1 1 d . . .
H16A H 0.3143 0.6589 0.3625 0.098 Uiso 1 1 calc R . .
H16B H 0.3689 0.6180 0.4198 0.098 Uiso 1 1 calc R . .
H16C H 0.3238 0.7135 0.4661 0.098 Uiso 1 1 calc R . .
C17 C 0.32557(17) 0.4713(4) 0.5535(3) 0.0551(9) Uani 1 1 d . . .
H17A H 0.3203 0.5356 0.6035 0.083 Uiso 1 1 calc R . .
H17B H 0.3656 0.4584 0.5426 0.083 Uiso 1 1 calc R . .
H17C H 0.3085 0.3881 0.5719 0.083 Uiso 1 1 calc R . .
C18 C 0.35414(14) 0.0526(3) 0.2936(2) 0.0385(6) Uani 1 1 d . . .
C19 C 0.31055(16) -0.0540(3) 0.2744(2) 0.0512(8) Uani 1 1 d . . .
H19A H 0.2965 -0.0885 0.3338 0.077 Uiso 1 1 calc R . .
H19B H 0.3278 -0.1249 0.2384 0.077 Uiso 1 1 calc R . .
H19C H 0.2795 -0.0167 0.2386 0.077 Uiso 1 1 calc R . .
C20 C 0.40468(17) -0.0061(3) 0.3408(3) 0.0582(10) Uani 1 1 d . . .
H20A H 0.3933 -0.0475 0.3995 0.087 Uiso 1 1 calc R . .
H20B H 0.4320 0.0629 0.3537 0.087 Uiso 1 1 calc R . .
H20C H 0.4215 -0.0718 0.2996 0.087 Uiso 1 1 calc R . .
C21 C 0.37050(16) 0.1213(3) 0.2031(2) 0.0543(9) Uani 1 1 d . . .
H21A H 0.3389 0.1733 0.1804 0.081 Uiso 1 1 calc R . .
H21B H 0.3806 0.0559 0.1559 0.081 Uiso 1 1 calc R . .
H21C H 0.4025 0.1787 0.2147 0.081 Uiso 1 1 calc R . .
C22 C 0.59651(11) 0.6835(3) 0.3748(3) 0.0412(6) Uani 1 1 d . . .
C23 C 0.61200(15) 0.7344(3) 0.4729(3) 0.0538(9) Uani 1 1 d . . .
H23A H 0.5780 0.7603 0.5061 0.081 Uiso 1 1 calc R . .
H23B H 0.6368 0.8101 0.4669 0.081 Uiso 1 1 calc R . .
H23C H 0.6310 0.6652 0.5079 0.081 Uiso 1 1 calc R . .
C24 C 0.57277(16) 0.7976(3) 0.3190(3) 0.0646(11) Uani 1 1 d . . .
H24A H 0.5651 0.7691 0.2549 0.097 Uiso 1 1 calc R . .
H24B H 0.5999 0.8693 0.3180 0.097 Uiso 1 1 calc R . .
H24C H 0.5381 0.8277 0.3483 0.097 Uiso 1 1 calc R . .
C25 C 0.64875(15) 0.6307(4) 0.3253(3) 0.0574(9) Uani 1 1 d . . .
H25A H 0.6382 0.5947 0.2643 0.086 Uiso 1 1 calc R . .
H25B H 0.6657 0.5618 0.3635 0.086 Uiso 1 1 calc R . .
H25C H 0.6756 0.7019 0.3165 0.086 Uiso 1 1 calc R . .
C26 C 0.55688(12) 0.2401(3) 0.5198(2) 0.0374(6) Uani 1 1 d . . .
C27 C 0.61778(13) 0.2577(4) 0.5518(3) 0.0608(10) Uani 1 1 d . . .
H27A H 0.6216 0.3415 0.5844 0.091 Uiso 1 1 calc R . .
H27B H 0.6425 0.2566 0.4972 0.091 Uiso 1 1 calc R . .
H27C H 0.6280 0.1863 0.5941 0.091 Uiso 1 1 calc R . .
C28 C 0.55288(17) 0.1130(3) 0.4646(3) 0.0587(9) Uani 1 1 d . . .
H28A H 0.5138 0.0958 0.4487 0.088 Uiso 1 1 calc R . .
H28B H 0.5674 0.0408 0.5024 0.088 Uiso 1 1 calc R . .
H28C H 0.5749 0.1207 0.4071 0.088 Uiso 1 1 calc R . .
C29 C 0.51978(15) 0.2323(4) 0.6071(2) 0.0572(10) Uani 1 1 d . . .
H29A H 0.4805 0.2283 0.5882 0.086 Uiso 1 1 calc R . .
H29B H 0.5258 0.3099 0.6459 0.086 Uiso 1 1 calc R . .
H29C H 0.5293 0.1538 0.6429 0.086 Uiso 1 1 calc R . .
Sb1 Sb 0.765018(8) 0.487307(16) 0.62563(3) 0.03864(5) Uani 1 1 d . . .
F1 F 0.69777(10) 0.5331(3) 0.68379(17) 0.0751(7) Uani 1 1 d . . .
F2 F 0.78042(14) 0.6639(2) 0.6133(2) 0.0984(9) Uani 1 1 d . . .
F3 F 0.79947(10) 0.4891(2) 0.74258(15) 0.0635(6) Uani 1 1 d . . .
F4 F 0.72869(11) 0.4837(2) 0.50981(17) 0.0745(8) Uani 1 1 d . . .
F5 F 0.74816(11) 0.3115(2) 0.6401(2) 0.0745(7) Uani 1 1 d . . .
F6 F 0.83120(10) 0.4414(3) 0.56599(18) 0.0829(8) Uani 1 1 d . . .
O30 O 0.9868(3) 0.7468(7) 0.7252(5) 0.102(3) Uiso 0.472(8) 1 d PD A 1
C31 C 0.9538(5) 0.6374(10) 0.7030(6) 0.096(4) Uiso 0.472(8) 1 d PD A 1
H31A H 0.9167 0.6455 0.7328 0.115 Uiso 0.472(8) 1 calc PR A 1
H31B H 0.9719 0.5569 0.7268 0.115 Uiso 0.472(8) 1 calc PR A 1
C32 C 0.9473(5) 0.6290(8) 0.5989(6) 0.091(4) Uiso 0.472(8) 1 d PD A 1
H32A H 0.9774 0.5757 0.5705 0.109 Uiso 0.472(8) 1 calc PR A 1
H32B H 0.9107 0.5915 0.5815 0.109 Uiso 0.472(8) 1 calc PR A 1
C33 C 0.9517(6) 0.7693(10) 0.5696(7) 0.121(5) Uiso 0.472(8) 1 d PD A 1
H33A H 0.9142 0.8095 0.5634 0.145 Uiso 0.472(8) 1 calc PR A 1
H33B H 0.9718 0.7777 0.5095 0.145 Uiso 0.472(8) 1 calc PR A 1
C34 C 0.9840(6) 0.8310(9) 0.6477(7) 0.093(4) Uiso 0.472(8) 1 d PD A 1
H34A H 1.0223 0.8515 0.6260 0.111 Uiso 0.472(8) 1 calc PR A 1
H34B H 0.9658 0.9139 0.6663 0.111 Uiso 0.472(8) 1 calc PR A 1
O30' O 0.9379(5) 0.8379(12) 0.6909(9) 0.192(6) Uiso 0.528(8) 1 d PD A 2
C31' C 0.9159(7) 0.7112(16) 0.7001(13) 0.228(11) Uiso 0.528(8) 1 d PD A 2
H31C H 0.8772 0.7091 0.6757 0.273 Uiso 0.528(8) 1 calc PR A 2
H31D H 0.9150 0.6861 0.7669 0.273 Uiso 0.528(8) 1 calc PR A 2
C32' C 0.9515(8) 0.6168(10) 0.6466(13) 0.187(8) Uiso 0.528(8) 1 d PD A 2
H32C H 0.9801 0.5765 0.6874 0.224 Uiso 0.528(8) 1 calc PR A 2
H32D H 0.9285 0.5469 0.6180 0.224 Uiso 0.528(8) 1 calc PR A 2
C33' C 0.9779(7) 0.7008(13) 0.5733(10) 0.165(7) Uiso 0.528(8) 1 d PD A 2
H33C H 0.9593 0.6888 0.5122 0.198 Uiso 0.528(8) 1 calc PR A 2
H33D H 1.0181 0.6800 0.5665 0.198 Uiso 0.528(8) 1 calc PR A 2
C34' C 0.9699(6) 0.8372(10) 0.6087(11) 0.126(5) Uiso 0.528(8) 1 d PD A 2
H34C H 1.0068 0.8771 0.6213 0.151 Uiso 0.528(8) 1 calc PR A 2
H34D H 0.9510 0.8903 0.5603 0.151 Uiso 0.528(8) 1 calc PR A 2

loop_
_atom_site_aniso_label
_atom_site_aniso_U_11
_atom_site_aniso_U_22
_atom_site_aniso_U_33
_atom_site_aniso_U_23
_atom_site_aniso_U_13
_atom_site_aniso_U_12
Cu1 0.02770(13) 0.02641(14) 0.03262(14) 0.00137(14) -0.00003(15) -0.00170(12)
N2 0.0351(11) 0.0275(11) 0.0258(12) 0.0027(9) 0.0019(9) -0.0009(9)
N3 0.0324(11) 0.0303(11) 0.0295(12) 0.0028(9) -0.0019(9) 0.0012(9)
O4 0.0296(9) 0.0358(10) 0.0331(10) 0.0069(8) -0.0041(8) -0.0022(8)
O5 0.0300(10) 0.0310(9) 0.0329(10) 0.0055(7) 0.0004(8) -0.0020(8)
C6 0.0322(14) 0.0264(12) 0.0274(13) -0.0033(10) 0.0004(10) 0.0006(11)
C7 0.0315(13) 0.0331(13) 0.0277(13) -0.0002(10) 0.0007(10) 0.0027(11)
C8 0.0278(13) 0.0366(14) 0.0328(14) -0.0012(11) -0.0033(11) 0.0010(11)
C9 0.0339(13) 0.0293(13) 0.0349(15) -0.0009(12) -0.0013(13) -0.0038(11)
C10 0.0351(14) 0.0253(12) 0.0391(16) 0.0037(10) -0.0038(12) -0.0036(11)
C11 0.0306(13) 0.0298(12) 0.0272(13) 0.0005(10) -0.0015(11) 0.0000(10)
C12 0.0310(14) 0.0371(14) 0.0356(14) 0.0034(11) -0.0038(11) -0.0094(11)
C13 0.0291(13) 0.0366(14) 0.0408(16) 0.0038(12) -0.0012(11) -0.0020(11)
C14 0.0400(16) 0.0351(14) 0.0362(15) -0.0040(12) -0.0001(12) 0.0039(12)
C15 0.048(2) 0.073(3) 0.067(3) -0.025(2) -0.0009(18) 0.0188(18)
C16 0.095(3) 0.0336(16) 0.068(2) -0.0084(16) 0.018(2) -0.0058(18)
C17 0.067(2) 0.056(2) 0.0421(18) -0.0075(15) -0.0162(17) 0.0028(17)
C18 0.0507(17) 0.0331(14) 0.0316(14) -0.0040(11) 0.0049(13) -0.0045(13)
C19 0.068(2) 0.0349(16) 0.0507(19) -0.0072(14) 0.0061(17) -0.0132(16)
C20 0.060(2) 0.051(2) 0.064(2) -0.0169(16) -0.0005(18) 0.0166(16)
C21 0.072(2) 0.0507(19) 0.0407(17) -0.0063(15) 0.0216(17) -0.0127(17)
C22 0.0378(13) 0.0352(14) 0.0507(15) 0.0039(14) -0.0058(17) -0.0090(12)
C23 0.050(2) 0.0510(19) 0.061(2) -0.0077(16) -0.0072(17) -0.0164(16)
C24 0.055(2) 0.046(2) 0.093(3) 0.0255(19) -0.027(2) -0.0231(17)
C25 0.0500(19) 0.059(2) 0.064(2) 0.0030(18) 0.0158(17) -0.0081(17)
C26 0.0329(14) 0.0392(15) 0.0403(15) 0.0097(12) -0.0021(12) 0.0044(12)
C27 0.0456(19) 0.063(2) 0.074(3) 0.032(2) -0.0161(18) 0.0037(17)
C28 0.071(2) 0.0388(18) 0.067(2) 0.0056(16) -0.0082(19) 0.0152(17)
C29 0.061(2) 0.070(2) 0.041(2) 0.0186(16) 0.0008(15) 0.0080(18)
Sb1 0.05050(11) 0.03950(9) 0.02592(8) -0.00405(11) 0.00348(10) 0.00457(8)
F1 0.0625(14) 0.1106(19) 0.0523(13) -0.0246(13) 0.0015(11) 0.0261(13)
F2 0.163(3) 0.0512(12) 0.0804(19) 0.0106(14) 0.010(2) -0.0191(14)
F3 0.0723(15) 0.0839(16) 0.0343(10) -0.0112(9) -0.0105(11) 0.0133(11)
F4 0.0913(19) 0.0960(19) 0.0362(12) -0.0115(11) -0.0164(12) 0.0224(13)
F5 0.1007(17) 0.0452(10) 0.0776(19) -0.0013(12) -0.0035(15) -0.0075(10)
F6 0.0525(13) 0.136(2) 0.0606(14) -0.0351(15) 0.0162(11) -0.0002(14)

loop_
_atom_type_symbol
_atom_type_description
_atom_type_scat_dispersion_real
_atom_type_scat_dispersion_imag
_atom_type_scat_source
C C 0.0033 0.0016 'International Tables Vol C Tables 4.2.6.8 and 6.1.1.4'
H H 0.0000 0.0000 'International Tables Vol C Tables 4.2.6.8 and 6.1.1.4'
N N 0.0061 0.0033 'International Tables Vol C Tables 4.2.6.8 and 6.1.1.4'
O O 0.0106 0.0060 'International Tables Vol C Tables 4.2.6.8 and 6.1.1.4'
F F 0.0171 0.0103 'International Tables Vol C Tables 4.2.6.8 and 6.1.1.4'
Cu Cu 0.3201 1.2651 'International Tables Vol C Tables 4.2.6.8 and 6.1.1.4'
Sb Sb -0.5866 1.5461 'International Tables Vol C Tables 4.2.6.8 and 6.1.1.4'

loop_
_geom_angle_atom_site_label_1
_geom_angle_atom_site_label_2
_geom_angle_atom_site_label_3
_geom_angle
O4 Cu1 O5 82.94(8)
O4 Cu1 N3 101.28(9)
O5 Cu1 N3 141.65(9)
O4 Cu1 N2 149.42(9)
O5 Cu1 N2 106.83(8)
N3 Cu1 N2 88.86(9)
C12 N2 C18 114.9(2)
C12 N2 Cu1 103.74(15)
C18 N2 Cu1 117.66(17)
C12 N2 H2A 113(2)
C18 N2 H2A 101(2)
Cu1 N2 H2A 107(2)
C13 N3 C14 114.6(2)
C13 N3 Cu1 105.29(16)
C14 N3 Cu1 117.25(17)
C13 N3 H3A 107(2)
C14 N3 H3A 105(2)
Cu1 N3 H3A 107(2)
C11 O4 Cu1 112.60(17)
C6 O5 Cu1 111.58(16)
O5 C6 C7 125.1(2)
O5 C6 C11 115.0(2)
C7 C6 C11 119.9(2)
C8 C7 C6 115.9(2)
C8 C7 C26 122.9(2)
C6 C7 C26 121.1(2)
C7 C8 C9 125.1(3)
C7 C8 H8A 117.4
C9 C8 H8A 117.4
C10 C9 C8 118.8(2)
C10 C9 C22 123.5(2)
C8 C9 C22 117.7(2)
C9 C10 C11 120.3(2)
C9 C10 H10A 119.9
C11 C10 H10A 119.9
O4 C11 C10 124.1(2)
O4 C11 C6 116.4(2)
C10 C11 C6 119.5(2)
N2 C12 C13 108.6(2)
N2 C12 H12A 110.0
C13 C12 H12A 110.0
N2 C12 H12B 110.0
C13 C12 H12B 110.0
H12A C12 H12B 108.3
N3 C13 C12 108.8(2)
N3 C13 H13A 109.9
C12 C13 H13A 109.9
N3 C13 H13B 109.9
C12 C13 H13B 109.9
H13A C13 H13B 108.3
N3 C14 C15 110.4(3)
N3 C14 C16 107.1(3)
C15 C14 C16 108.8(3)
N3 C14 C17 109.0(2)
C15 C14 C17 110.1(3)
C16 C14 C17 111.3(3)
C14 C15 H15A 109.5
C14 C15 H15B 109.5
H15A C15 H15B 109.5
C14 C15 H15C 109.5
H15A C15 H15C 109.5
H15B C15 H15C 109.5
C14 C16 H16A 109.5
C14 C16 H16B 109.5
H16A C16 H16B 109.5
C14 C16 H16C 109.5
H16A C16 H16C 109.5
H16B C16 H16C 109.5
C14 C17 H17A 109.5
C14 C17 H17B 109.5
H17A C17 H17B 109.5
C14 C17 H17C 109.5
H17A C17 H17C 109.5
H17B C17 H17C 109.5
C20 C18 N2 106.7(2)
C20 C18 C21 110.9(3)
N2 C18 C21 108.3(2)
C20 C18 C19 110.1(3)
N2 C18 C19 110.3(3)
C21 C18 C19 110.5(3)
C18 C19 H19A 109.5
C18 C19 H19B 109.5
H19A C19 H19B 109.5
C18 C19 H19C 109.5
H19A C19 H19C 109.5
H19B C19 H19C 109.5
C18 C20 H20A 109.5
C18 C20 H20B 109.5
H20A C20 H20B 109.5
C18 C20 H20C 109.5
H20A C20 H20C 109.5
H20B C20 H20C 109.5
C18 C21 H21A 109.5
C18 C21 H21B 109.5
H21A C21 H21B 109.5
C18 C21 H21C 109.5
H21A C21 H21C 109.5
H21B C21 H21C 109.5
C24 C22 C9 112.1(2)
C24 C22 C25 109.3(3)
C9 C22 C25 108.9(3)
C24 C22 C23 107.9(3)
C9 C22 C23 108.5(3)
C25 C22 C23 110.1(3)
C22 C23 H23A 109.5
C22 C23 H23B 109.5
H23A C23 H23B 109.5
C22 C23 H23C 109.5
H23A C23 H23C 109.5
H23B C23 H23C 109.5
C22 C24 H24A 109.5
C22 C24 H24B 109.5
H24A C24 H24B 109.5
C22 C24 H24C 109.5
H24A C24 H24C 109.5
H24B C24 H24C 109.5
C22 C25 H25A 109.5
C22 C25 H25B 109.5
H25A C25 H25B 109.5
C22 C25 H25C 109.5
H25A C25 H25C 109.5
H25B C25 H25C 109.5
C7 C26 C28 109.7(2)
C7 C26 C29 109.3(2)
C28 C26 C29 110.0(3)
C7 C26 C27 111.3(2)
C28 C26 C27 108.3(3)
C29 C26 C27 108.2(3)
C26 C27 H27A 109.5
C26 C27 H27B 109.5
H27A C27 H27B 109.5
C26 C27 H27C 109.5
H27A C27 H27C 109.5
H27B C27 H27C 109.5
C26 C28 H28A 109.5
C26 C28 H28B 109.5
H28A C28 H28B 109.5
C26 C28 H28C 109.5
H28A C28 H28C 109.5
H28B C28 H28C 109.5
C26 C29 H29A 109.5
C26 C29 H29B 109.5
H29A C29 H29B 109.5
C26 C29 H29C 109.5
H29A C29 H29C 109.5
H29B C29 H29C 109.5
F2 Sb1 F5 178.56(13)
F2 Sb1 F6 91.87(14)
F5 Sb1 F6 89.54(13)
F2 Sb1 F3 89.32(13)
F5 Sb1 F3 90.33(11)
F6 Sb1 F3 92.13(11)
F2 Sb1 F4 91.57(14)
F5 Sb1 F4 88.76(12)
F6 Sb1 F4 89.12(11)
F3 Sb1 F4 178.44(13)
F2 Sb1 F1 88.28(13)
F5 Sb1 F1 90.32(12)
F6 Sb1 F1 179.05(11)
F3 Sb1 F1 88.81(11)
F4 Sb1 F1 89.93(11)
C34 O30 C31 106.4(7)
O30 C31 C32 109.1(6)
O30 C31 H31A 109.9
C32 C31 H31A 109.9
O30 C31 H31B 109.9
C32 C31 H31B 109.9
H31A C31 H31B 108.3
C33 C32 C31 102.5(4)
C33 C32 H32A 111.3
C31 C32 H32A 111.3
C33 C32 H32B 111.3
C31 C32 H32B 111.3
H32A C32 H32B 109.2
C32 C33 C34 103.3(4)
C32 C33 H33A 111.1
C34 C33 H33A 111.1
C32 C33 H33B 111.1
C34 C33 H33B 111.1
H33A C33 H33B 109.1
O30 C34 C33 110.8(6)
O30 C34 H34A 109.5
C33 C34 H34A 109.5
O30 C34 H34B 109.5
C33 C34 H34B 109.5
H34A C34 H34B 108.1
C34' O30' C31' 106.2(8)
O30' C31' C32' 109.4(6)
O30' C31' H31C 109.8
C32' C31' H31C 109.8
O30' C31' H31D 109.8
C32' C31' H31D 109.8
H31C C31' H31D 108.2
C33' C32' C31' 103.2(5)
C33' C32' H32C 111.1
C31' C32' H32C 111.1
C33' C32' H32D 111.1
C31' C32' H32D 111.1
H32C C32' H32D 109.1
C32' C33' C34' 104.1(4)
C32' C33' H33C 110.9
C34' C33' H33C 110.9
C32' C33' H33D 110.9
C34' C33' H33D 110.9
H33C C33' H33D 108.9
O30' C34' C33' 111.0(6)
O30' C34' H34C 109.4
C33' C34' H34C 109.4
O30' C34' H34D 109.4
C33' C34' H34D 109.4
H34C C34' H34D 108.0

loop_
_geom_bond_atom_site_label_1
_geom_bond_atom_site_label_2
_geom_bond_distance
Cu1 O4 1.9239(19)
Cu1 O5 1.9751(18)
Cu1 N3 1.993(2)
Cu1 N2 2.002(2)
N2 C12 1.490(3)
N2 C18 1.512(4)
N2 H2A 0.90(2)
N3 C13 1.487(3)
N3 C14 1.512(4)
N3 H3A 0.89(2)
O4 C11 1.269(3)
O5 C6 1.285(3)
C6 C7 1.441(4)
C6 C11 1.464(4)
C7 C8 1.365(4)
C7 C26 1.524(4)
C8 C9 1.448(4)
C8 H8A 0.9500
C9 C10 1.355(4)
C9 C22 1.531(4)
C10 C11 1.421(4)
C10 H10A 0.9500
C12 C13 1.508(4)
C12 H12A 0.9900
C12 H12B 0.9900
C13 H13A 0.9900
C13 H13B 0.9900
C14 C15 1.520(5)
C14 C16 1.522(5)
C14 C17 1.524(5)
C15 H15A 0.9800
C15 H15B 0.9800
C15 H15C 0.9800
C16 H16A 0.9800
C16 H16B 0.9800
C16 H16C 0.9800
C17 H17A 0.9800
C17 H17B 0.9800
C17 H17C 0.9800
C18 C20 1.510(5)
C18 C21 1.525(4)
C18 C19 1.534(4)
C19 H19A 0.9800
C19 H19B 0.9800
C19 H19C 0.9800
C20 H20A 0.9800
C20 H20B 0.9800
C20 H20C 0.9800
C21 H21A 0.9800
C21 H21B 0.9800
C21 H21C 0.9800
C22 C24 1.524(4)
C22 C25 1.536(5)
C22 C23 1.541(5)
C23 H23A 0.9800
C23 H23B 0.9800
C23 H23C 0.9800
C24 H24A 0.9800
C24 H24B 0.9800
C24 H24C 0.9800
C25 H25A 0.9800
C25 H25B 0.9800
C25 H25C 0.9800
C26 C28 1.524(5)
C26 C29 1.535(4)
C26 C27 1.539(4)
C27 H27A 0.9800
C27 H27B 0.9800
C27 H27C 0.9800
C28 H28A 0.9800
C28 H28B 0.9800
C28 H28C 0.9800
C29 H29A 0.9800
C29 H29B 0.9800
C29 H29C 0.9800
Sb1 F2 1.853(2)
Sb1 F5 1.854(2)
Sb1 F6 1.860(2)
Sb1 F3 1.866(2)
Sb1 F4 1.872(2)
Sb1 F1 1.872(2)
O30 C34 1.406(8)
O30 C31 1.407(8)
C31 C32 1.501(7)
C31 H31A 0.9900
C31 H31B 0.9900
C32 C33 1.498(7)
C32 H32A 0.9900
C32 H32B 0.9900
C33 C34 1.499(7)
C33 H33A 0.9900
C33 H33B 0.9900
C34 H34A 0.9900
C34 H34B 0.9900
O30' C34' 1.404(8)
O30' C31' 1.405(8)
C31' C32' 1.499(7)
C31' H31C 0.9900
C31' H31D 0.9900
C32' C33' 1.496(7)
C32' H32C 0.9900
C32' H32D 0.9900
C33' C34' 1.497(7)
C33' H33C 0.9900
C33' H33D 0.9900
C34' H34C 0.9900
C34' H34D 0.9900

loop_
_geom_hbond_atom_site_label_D
_geom_hbond_atom_site_label_H
_geom_hbond_atom_site_label_A
_geom_hbond_distance_DH
_geom_hbond_distance_HA
_geom_hbond_distance_DA
_geom_hbond_angle_DHA
_geom_hbond_site_symmetry_A
N2 H2A F6 0.90(2) 2.24(2) 3.104(3) 163(3) 3_455
N3 H3A F1 0.89(2) 2.21(3) 3.015(3) 150(3) 2_664

loop_
_geom_torsion_atom_site_label_1
_geom_torsion_atom_site_label_2
_geom_torsion_atom_site_label_3
_geom_torsion_atom_site_label_4
_geom_torsion
O4 Cu1 N2 C12 -92.9(2)
O5 Cu1 N2 C12 162.02(16)
N3 Cu1 N2 C12 17.59(17)
O4 Cu1 N2 C18 35.2(3)
O5 Cu1 N2 C18 -69.8(2)
N3 Cu1 N2 C18 145.7(2)
O4 Cu1 N3 C13 161.99(16)
O5 Cu1 N3 C13 -105.13(19)
N2 Cu1 N3 C13 11.06(17)
O4 Cu1 N3 C14 -69.2(2)
O5 Cu1 N3 C14 23.7(3)
N2 Cu1 N3 C14 139.90(19)
O5 Cu1 O4 C11 -9.12(18)
N3 Cu1 O4 C11 132.24(19)
N2 Cu1 O4 C11 -120.5(2)
O4 Cu1 O5 C6 2.57(17)
N3 Cu1 O5 C6 -96.7(2)
N2 Cu1 O5 C6 152.89(17)
Cu1 O5 C6 C7 -179.3(2)
Cu1 O5 C6 C11 3.7(3)
O5 C6 C7 C8 -170.6(2)
C11 C6 C7 C8 6.4(4)
O5 C6 C7 C26 5.9(4)
C11 C6 C7 C26 -177.2(2)
C6 C7 C8 C9 -1.5(4)
C26 C7 C8 C9 -177.9(3)
C7 C8 C9 C10 -0.7(4)
C7 C8 C9 C22 178.2(3)
C8 C9 C10 C11 -2.2(4)
C22 C9 C10 C11 179.0(3)
Cu1 O4 C11 C10 -166.2(2)
Cu1 O4 C11 C6 13.6(3)
C9 C10 C11 O4 -173.2(3)
C9 C10 C11 C6 7.1(4)
O5 C6 C11 O4 -11.8(3)
C7 C6 C11 O4 170.9(2)
O5 C6 C11 C10 168.0(2)
C7 C6 C11 C10 -9.3(4)
C18 N2 C12 C13 -172.8(2)
Cu1 N2 C12 C13 -43.0(2)
C14 N3 C13 C12 -168.2(2)
Cu1 N3 C13 C12 -37.9(2)
N2 C12 C13 N3 56.0(3)
C13 N3 C14 C15 -42.7(3)
Cu1 N3 C14 C15 -167.0(2)
C13 N3 C14 C16 -161.1(3)
Cu1 N3 C14 C16 74.7(3)
C13 N3 C14 C17 78.4(3)
Cu1 N3 C14 C17 -45.9(3)
C12 N2 C18 C20 -164.2(3)
Cu1 N2 C18 C20 73.1(3)
C12 N2 C18 C21 76.3(3)
Cu1 N2 C18 C21 -46.3(3)
C12 N2 C18 C19 -44.7(3)
Cu1 N2 C18 C19 -167.3(2)
C10 C9 C22 C24 1.0(5)
C8 C9 C22 C24 -177.8(3)
C10 C9 C22 C25 -120.1(3)
C8 C9 C22 C25 61.1(4)
C10 C9 C22 C23 120.1(3)
C8 C9 C22 C23 -58.7(3)
C8 C7 C26 C28 -122.7(3)
C6 C7 C26 C28 61.1(3)
C8 C7 C26 C29 116.6(3)
C6 C7 C26 C29 -59.6(3)
C8 C7 C26 C27 -2.9(4)
C6 C7 C26 C27 -179.0(3)
C34 O30 C31 C32 21.0(12)
O30 C31 C32 C33 -28.7(12)
C31 C32 C33 C34 24.1(12)
C31 O30 C34 C33 -4.5(14)
C32 C33 C34 O30 -13.2(14)
C34' O30' C31' C32' 22.8(18)
O30' C31' C32' C33' -25.3(18)
C31' C32' C33' C34' 17.1(18)
C31' O30' C34' C33' -11(2)
C32' C33' C34' O30' -5(2)
